data_2228966
loop_
_publ_author_name
'Pasdar, Hoda'
'Safari, Zahra'
'Aghabozorg, Hossein'
'Notash, Behrouz'
'Mirzaei, Masoud'

_publ_section_title
;
 Poly[aqua(dimethyl
 sulfoxide)(\m~4~-pyridine-2,5-dicarboxylato)calcium(II)]
;
_journal_coeditor_code BT5441
_journal_issue 2
_journal_name_full 'Acta Crystallographica Section E'
_journal_page_first m221
_journal_paper_doi 10.1107/S1600536810054334
_journal_volume 67
_journal_year 2011
_chemical_formula_iupac '[Ca (C7 H3 N O4) (C2 H6 O S) (H2 O)]'
_chemical_formula_moiety 'C9 H11 Ca N O6 S'
_chemical_formula_sum 'C9 H11 Ca N O6 S'
_chemical_formula_weight 301.34
_chemical_name_systematic
;
Poly[aqua(dimethyl sulfoxide)(\m~4~-pyridine-2,5-dicarboxylato)calcium(II)]
;
_space_group_IT_number 14
_symmetry_cell_setting monoclinic
_symmetry_space_group_name_Hall '-P 2ybc'
_symmetry_space_group_name_H-M 'P 1 21/c 1'
_atom_sites_solution_hydrogens geom
_atom_sites_solution_primary direct
_atom_sites_solution_secondary difmap
_audit_creation_method SHELXL-97
_cell_angle_alpha 90.00
_cell_angle_beta 95.93(3)
_cell_angle_gamma 90.00
_cell_formula_units_Z 4
_cell_length_a 10.449(2)
_cell_length_b 11.450(2)
_cell_length_c 10.325(2)
_cell_measurement_reflns_used 3302
_cell_measurement_temperature 298(2)
_cell_measurement_theta_max 29.13
_cell_measurement_theta_min 2.65
_cell_volume 1228.7(4)
_computing_cell_refinement 'X-AREA (Stoe & Cie, 2005)'
_computing_data_collection 'X-AREA (Stoe & Cie, 2005)'
_computing_data_reduction 'X-AREA (Stoe & Cie, 2005)'
_computing_molecular_graphics 'ORTEP-3 for Windows (Farrugia, 1997)'
_computing_publication_material 'WinGX (Farrugia, 1999)'
_computing_structure_refinement 'SHELXL97 (Sheldrick, 2008)'
_computing_structure_solution 'SHELXS97 (Sheldrick, 2008)'
_diffrn_ambient_temperature 298(2)
_diffrn_detector_area_resol_mean '0.15 mm'
_diffrn_measured_fraction_theta_full 0.997
_diffrn_measured_fraction_theta_max 0.997
_diffrn_measurement_device_type 'Stoe IPDS II'
_diffrn_measurement_method 'rotation method'
_diffrn_radiation_monochromator graphite
_diffrn_radiation_source 'fine-focus sealed tube'
_diffrn_radiation_type MoK\a
_diffrn_radiation_wavelength 0.71073
_diffrn_reflns_av_R_equivalents 0.0405
_diffrn_reflns_av_sigmaI/netI 0.0344
_diffrn_reflns_limit_h_max 13
_diffrn_reflns_limit_h_min -14
_diffrn_reflns_limit_k_max 15
_diffrn_reflns_limit_k_min -13
_diffrn_reflns_limit_l_max 14
_diffrn_reflns_limit_l_min -14
_diffrn_reflns_number 8616
_diffrn_reflns_theta_full 29.13
_diffrn_reflns_theta_max 29.13
_diffrn_reflns_theta_min 2.65
_exptl_absorpt_coefficient_mu 0.699
_exptl_absorpt_correction_type none
_exptl_crystal_colour colorless
_exptl_crystal_density_diffrn 1.629
_exptl_crystal_density_method 'not measured'
_exptl_crystal_description block
_exptl_crystal_F_000 624.0
_exptl_crystal_size_max 0.27
_exptl_crystal_size_mid 0.15
_exptl_crystal_size_min 0.15
_refine_diff_density_max 0.436
_refine_diff_density_min -0.302
_refine_ls_extinction_method none
_refine_ls_goodness_of_fit_ref 1.107
_refine_ls_hydrogen_treatment mixed
_refine_ls_matrix_type full
_refine_ls_number_parameters 173
_refine_ls_number_reflns 3302
_refine_ls_number_restraints 0
_refine_ls_restrained_S_all 1.107
_refine_ls_R_factor_all 0.0593
_refine_ls_R_factor_gt 0.0441
_refine_ls_shift/su_max 0.001
_refine_ls_shift/su_mean 0.000
_refine_ls_structure_factor_coef Fsqd
_refine_ls_weighting_details 'calc w=1/[\s^2^(Fo^2^)+(0.0423P)^2^+0.5537P] where P=(Fo^2^+2Fc^2^)/3'
_refine_ls_weighting_scheme calc
_refine_ls_wR_factor_gt 0.0916
_refine_ls_wR_factor_ref 0.0970
_reflns_number_gt 2718
_reflns_number_total 3302
_reflns_threshold_expression I>2\s(I)
_cod_data_source_file bt5441.cif
_cod_data_source_block I
_cod_original_sg_symbol_H-M 'P 21/c'
_cod_database_code 2228966
_cod_database_fobs_code 2228966

loop_
_symmetry_equiv_pos_as_xyz
'x, y, z'
'-x, y+1/2, -z+1/2'
'-x, -y, -z'
'x, -y-1/2, z-1/2'

loop_
_atom_site_type_symbol
_atom_site_label
_atom_site_fract_x
_atom_site_fract_y
_atom_site_fract_z
_atom_site_U_iso_or_equiv
_atom_site_adp_type
_atom_site_calc_flag
_atom_site_refinement_flags
_atom_site_occupancy
_atom_site_disorder_assembly
_atom_site_disorder_group
Ca Ca1 0.67926(4) 1.08747(3) 0.15351(3) 0.01937(10) Uani d . 1 . .
S S1 1.00299(7) 0.95463(8) 0.23803(8) 0.0533(2) Uani d . 1 . .
O O5 0.89654(19) 1.04175(19) 0.2093(2) 0.0525(5) Uani d . 1 . .
C C9 0.9931(4) 0.8533(4) 0.1082(4) 0.0836(13) Uani d . 1 . .
H H9A 0.9068 0.8237 0.0933 0.125 Uiso calc R 1 . .
H H9B 1.0515 0.7899 0.1298 0.125 Uiso calc R 1 . .
H H9C 1.0155 0.8914 0.0308 0.125 Uiso calc R 1 . .
C C8 0.9511(5) 0.8595(5) 0.3569(5) 0.114(2) Uani d . 1 . .
H H8A 0.9386 0.9031 0.4340 0.171 Uiso calc R 1 . .
H H8B 1.0151 0.8003 0.3777 0.171 Uiso calc R 1 . .
H H8C 0.8715 0.8234 0.3237 0.171 Uiso calc R 1 . .
N N1 0.63254(17) 0.97721(13) 0.36682(15) 0.0212(3) Uani d . 1 . .
C C5 0.6057(2) 0.86315(16) 0.37822(17) 0.0207(4) Uani d . 1 . .
H H5 0.5735 0.8228 0.3037 0.025 Uiso calc R 1 . .
C C1 0.67172(18) 1.03533(15) 0.47695(17) 0.0176(3) Uani d . 1 . .
C C3 0.6660(2) 0.86337(17) 0.60687(18) 0.0245(4) Uani d . 1 . .
H H3 0.6803 0.8252 0.6866 0.029 Uiso calc R 1 . .
C C2 0.6872(2) 0.98248(17) 0.59788(18) 0.0237(4) Uani d . 1 . .
H H2 0.7114 1.0262 0.6723 0.028 Uiso calc R 1 . .
C C4 0.62317(19) 0.80212(15) 0.49489(17) 0.0191(3) Uani d . 1 . .
C C7 0.59970(19) 0.67151(16) 0.49754(18) 0.0203(4) Uani d . 1 . .
O O3 0.53823(15) 0.62711(12) 0.39822(14) 0.0265(3) Uani d . 1 . .
O O4 0.64566(17) 0.61761(13) 0.59638(14) 0.0311(4) Uani d . 1 . .
O O2 0.72123(17) 1.22148(12) 0.56666(14) 0.0307(3) Uani d . 1 . .
O O1 0.69341(17) 1.20480(12) 0.34958(13) 0.0307(3) Uani d . 1 . .
C C6 0.6974(2) 1.16520(15) 0.46351(18) 0.0209(4) Uani d . 1 . .
O O6 0.7022(2) 1.06481(15) -0.07874(15) 0.0350(4) Uani d . 1 . .
H H6A 0.685(3) 1.127(3) -0.116(3) 0.055(9) Uiso d . 1 . .
H H6B 0.643(3) 1.019(3) -0.106(3) 0.043(8) Uiso d . 1 . .

loop_
_atom_site_aniso_label
_atom_site_aniso_U_11
_atom_site_aniso_U_22
_atom_site_aniso_U_33
_atom_site_aniso_U_12
_atom_site_aniso_U_13
_atom_site_aniso_U_23
Ca1 0.0298(2) 0.01175(16) 0.01607(16) 0.00106(14) -0.00007(13) 0.00002(13)
S1 0.0306(3) 0.0622(5) 0.0649(5) 0.0089(3) -0.0054(3) -0.0029(4)
O5 0.0371(10) 0.0517(12) 0.0662(13) 0.0085(9) -0.0062(9) -0.0013(10)
C9 0.077(3) 0.074(3) 0.103(3) 0.005(2) 0.025(2) -0.026(2)
C8 0.109(4) 0.128(4) 0.109(4) 0.062(3) 0.038(3) 0.066(3)
N1 0.0341(9) 0.0119(7) 0.0173(7) -0.0012(6) 0.0011(6) 0.0000(5)
C5 0.0321(10) 0.0128(8) 0.0169(8) -0.0009(7) 0.0012(7) -0.0013(6)
C1 0.0235(9) 0.0118(8) 0.0177(8) 0.0012(6) 0.0026(7) -0.0012(6)
C3 0.0383(11) 0.0187(9) 0.0159(8) -0.0018(8) 0.0000(8) 0.0034(7)
C2 0.0371(11) 0.0170(8) 0.0165(8) -0.0043(8) 0.0000(7) -0.0022(7)
C4 0.0252(9) 0.0122(8) 0.0200(8) 0.0005(7) 0.0034(7) 0.0013(6)
C7 0.0280(10) 0.0133(8) 0.0200(8) 0.0001(7) 0.0049(7) 0.0014(6)
O3 0.0342(8) 0.0172(6) 0.0272(7) -0.0041(6) -0.0019(6) -0.0016(5)
O4 0.0573(10) 0.0150(6) 0.0203(7) 0.0015(6) -0.0002(7) 0.0039(5)
O2 0.0549(10) 0.0151(6) 0.0212(7) -0.0016(6) 0.0003(6) -0.0042(5)
O1 0.0598(10) 0.0131(6) 0.0191(6) -0.0043(6) 0.0029(7) 0.0003(5)
C6 0.0307(10) 0.0116(8) 0.0206(8) 0.0003(7) 0.0031(7) -0.0021(6)
O6 0.0622(12) 0.0181(7) 0.0253(7) -0.0083(8) 0.0076(7) -0.0010(6)

loop_
_atom_type_symbol
_atom_type_description
_atom_type_scat_dispersion_real
_atom_type_scat_dispersion_imag
_atom_type_scat_source
C C 0.0033 0.0016 'International Tables Vol C Tables 4.2.6.8 and 6.1.1.4'
H H 0.0000 0.0000 'International Tables Vol C Tables 4.2.6.8 and 6.1.1.4'
N N 0.0061 0.0033 'International Tables Vol C Tables 4.2.6.8 and 6.1.1.4'
O O 0.0106 0.0060 'International Tables Vol C Tables 4.2.6.8 and 6.1.1.4'
S S 0.1246 0.1234 'International Tables Vol C Tables 4.2.6.8 and 6.1.1.4'
Ca Ca 0.2262 0.3064 'International Tables Vol C Tables 4.2.6.8 and 6.1.1.4'

loop_
_geom_angle_atom_site_label_1
_geom_angle_atom_site_label_2
_geom_angle_atom_site_label_3
_geom_angle_site_symmetry_1
_geom_angle_site_symmetry_3
_geom_angle
_geom_angle_publ_flag
O3 Ca1 O5 2_655 . 178.05(7) ?
O3 Ca1 O1 2_655 . 93.30(6) ?
O5 Ca1 O1 . . 86.82(7) ?
O3 Ca1 O2 2_655 4_585 87.06(6) ?
O5 Ca1 O2 . 4_585 94.87(7) ?
O1 Ca1 O2 . 4_585 79.09(5) ?
O3 Ca1 O4 2_655 4_575 91.12(6) ?
O5 Ca1 O4 . 4_575 87.47(7) ?
O1 Ca1 O4 . 4_575 137.02(5) ?
O2 Ca1 O4 4_585 4_575 143.87(5) ?
O3 Ca1 O6 2_655 . 89.31(7) ?
O5 Ca1 O6 . . 91.53(8) ?
O1 Ca1 O6 . . 150.93(5) ?
O2 Ca1 O6 4_585 . 72.13(5) ?
O4 Ca1 O6 4_575 . 71.77(5) ?
O3 Ca1 N1 2_655 . 91.41(6) ?
O5 Ca1 N1 . . 86.89(7) ?
O1 Ca1 N1 . . 64.30(5) ?
O2 Ca1 N1 4_585 . 143.22(5) ?
O4 Ca1 N1 4_575 . 72.87(5) ?
O6 Ca1 N1 . . 144.64(5) ?
O3 Ca1 H6B 2_655 . 78.5(6) ?
O5 Ca1 H6B . . 102.0(6) ?
O1 Ca1 H6B . . 162.4(7) ?
O2 Ca1 H6B 4_585 . 84.9(7) ?
O4 Ca1 H6B 4_575 . 59.5(7) ?
O6 Ca1 H6B . . 17.1(7) ?
N1 Ca1 H6B . . 130.7(7) ?
O5 S1 C8 . . 105.83(18) ?
O5 S1 C9 . . 107.57(19) ?
C8 S1 C9 . . 97.1(3) ?
S1 O5 Ca1 . . 151.24(14) ?
S1 C9 H9A . . 109.5 ?
S1 C9 H9B . . 109.5 ?
H9A C9 H9B . . 109.5 ?
S1 C9 H9C . . 109.5 ?
H9A C9 H9C . . 109.5 ?
H9B C9 H9C . . 109.5 ?
S1 C8 H8A . . 109.5 ?
S1 C8 H8B . . 109.5 ?
H8A C8 H8B . . 109.5 ?
S1 C8 H8C . . 109.5 ?
H8A C8 H8C . . 109.5 ?
H8B C8 H8C . . 109.5 ?
C5 N1 C1 . . 117.08(16) ?
C5 N1 Ca1 . . 126.80(12) ?
C1 N1 Ca1 . . 113.85(11) ?
N1 C5 C4 . . 123.73(17) ?
N1 C5 H5 . . 118.1 ?
C4 C5 H5 . . 118.1 ?
N1 C1 C2 . . 122.99(16) ?
N1 C1 C6 . . 116.64(16) ?
C2 C1 C6 . . 120.37(16) ?
C2 C3 C4 . . 118.80(17) ?
C2 C3 H3 . . 120.6 ?
C4 C3 H3 . . 120.6 ?
C1 C2 C3 . . 119.12(18) ?
C1 C2 H2 . . 120.4 ?
C3 C2 H2 . . 120.4 ?
C3 C4 C5 . . 118.12(17) ?
C3 C4 C7 . . 121.52(16) ?
C5 C4 C7 . . 120.34(17) ?
O4 C7 O3 . . 126.02(18) ?
O4 C7 C4 . . 117.00(18) ?
O3 C7 C4 . . 116.95(17) ?
C7 O3 Ca1 . 2_645 132.07(13) ?
C7 O4 Ca1 . 4_576 135.17(13) ?
C6 O2 Ca1 . 4_586 139.02(14) ?
C6 O1 Ca1 . . 125.13(12) ?
O2 C6 O1 . . 126.64(17) ?
O2 C6 C1 . . 116.68(16) ?
O1 C6 C1 . . 116.68(16) ?
Ca1 O6 H6A . . 110(2) ?
Ca1 O6 H6B . . 105(2) ?
H6A O6 H6B . . 106(3) ?

loop_
_geom_bond_atom_site_label_1
_geom_bond_atom_site_label_2
_geom_bond_site_symmetry_2
_geom_bond_distance
_geom_bond_publ_flag
Ca1 O3 2_655 2.3249(16) .
Ca1 O5 . 2.343(2) .
Ca1 O1 . 2.4214(15) .
Ca1 O2 4_585 2.4215(15) .
Ca1 O4 4_575 2.4377(15) .
Ca1 O6 . 2.4484(17) .
Ca1 N1 . 2.6278(16) .
Ca1 H6B . 2.78(3) ?
S1 O5 . 1.501(2) ?
S1 C8 . 1.768(5) ?
S1 C9 . 1.768(4) ?
C9 H9A . 0.9600 ?
C9 H9B . 0.9600 ?
C9 H9C . 0.9600 ?
C8 H8A . 0.9600 ?
C8 H8B . 0.9600 ?
C8 H8C . 0.9600 ?
N1 C5 . 1.344(2) ?
N1 C1 . 1.344(2) ?
C5 C4 . 1.388(2) ?
C5 H5 . 0.9300 ?
C1 C2 . 1.382(3) ?
C1 C6 . 1.520(2) ?
C3 C2 . 1.386(3) ?
C3 C4 . 1.386(3) ?
C3 H3 . 0.9300 ?
C2 H2 . 0.9300 ?
C4 C7 . 1.516(2) ?
C7 O4 . 1.246(2) ?
C7 O3 . 1.260(2) ?
O3 Ca1 2_645 2.3249(16) ?
O4 Ca1 4_576 2.4377(15) ?
O2 C6 . 1.248(2) ?
O2 Ca1 4_586 2.4215(15) ?
O1 C6 . 1.257(2) ?
O6 H6A . 0.82(4) ?
O6 H6B . 0.84(3) ?

loop_
_geom_hbond_atom_site_label_D
_geom_hbond_atom_site_label_H
_geom_hbond_atom_site_label_A
_geom_hbond_site_symmetry_A
_geom_hbond_distance_DH
_geom_hbond_distance_HA
_geom_hbond_distance_DA
_geom_hbond_angle_DHA
_geom_hbond_publ_flag
O6 H6B O3 4_575 0.84(3) 2.00(3) 2.782(2) 155(3) yes
O6 H6A O1 4_585 0.82(4) 1.96(4) 2.739(2) 158(3) yes

loop_
_geom_torsion_atom_site_label_1
_geom_torsion_atom_site_label_2
_geom_torsion_atom_site_label_3
_geom_torsion_atom_site_label_4
_geom_torsion_site_symmetry_1
_geom_torsion_site_symmetry_2
_geom_torsion_site_symmetry_3
_geom_torsion_site_symmetry_4
_geom_torsion
_geom_torsion_publ_flag
C8 S1 O5 Ca1 . . . . -51.3(4) ?
C9 S1 O5 Ca1 . . . . 51.7(3) ?
O1 Ca1 O5 S1 . . . . 124.5(3) ?
O2 Ca1 O5 S1 4_585 . . . -156.7(3) ?
O4 Ca1 O5 S1 4_575 . . . -12.9(3) ?
O6 Ca1 O5 S1 . . . . -84.5(3) ?
N1 Ca1 O5 S1 . . . . 60.1(3) ?
O3 Ca1 N1 C5 2_655 . . . 89.08(17) ?
O5 Ca1 N1 C5 . . . . -89.97(18) ?
O1 Ca1 N1 C5 . . . . -177.93(18) ?
O2 Ca1 N1 C5 4_585 . . . 176.05(15) ?
O4 Ca1 N1 C5 4_575 . . . -1.66(16) ?
O6 Ca1 N1 C5 . . . . -1.7(2) ?
O3 Ca1 N1 C1 2_655 . . . -108.68(14) ?
O5 Ca1 N1 C1 . . . . 72.27(14) ?
O1 Ca1 N1 C1 . . . . -15.69(13) ?
O2 Ca1 N1 C1 4_585 . . . -21.71(19) ?
O4 Ca1 N1 C1 4_575 . . . 160.58(14) ?
O6 Ca1 N1 C1 . . . . 160.53(13) ?
C1 N1 C5 C4 . . . . -3.8(3) ?
Ca1 N1 C5 C4 . . . . 157.96(15) ?
C5 N1 C1 C2 . . . . 1.2(3) ?
Ca1 N1 C1 C2 . . . . -162.86(15) ?
C5 N1 C1 C6 . . . . -177.95(17) ?
Ca1 N1 C1 C6 . . . . 18.0(2) ?
N1 C1 C2 C3 . . . . 2.4(3) ?
C6 C1 C2 C3 . . . . -178.49(18) ?
C4 C3 C2 C1 . . . . -3.5(3) ?
C2 C3 C4 C5 . . . . 1.1(3) ?
C2 C3 C4 C7 . . . . 179.23(19) ?
N1 C5 C4 C3 . . . . 2.6(3) ?
N1 C5 C4 C7 . . . . -175.50(18) ?
C3 C4 C7 O4 . . . . -14.9(3) ?
C5 C4 C7 O4 . . . . 163.15(18) ?
C3 C4 C7 O3 . . . . 166.78(19) ?
C5 C4 C7 O3 . . . . -15.2(3) ?
O4 C7 O3 Ca1 . . . 2_645 88.3(2) ?
C4 C7 O3 Ca1 . . . 2_645 -93.54(19) ?
O3 C7 O4 Ca1 . . . 4_576 10.8(3) ?
C4 C7 O4 Ca1 . . . 4_576 -167.38(13) ?
O3 Ca1 O1 C6 2_655 . . . 103.41(18) ?
O5 Ca1 O1 C6 . . . . -74.64(18) ?
O2 Ca1 O1 C6 4_585 . . . -170.23(18) ?
O4 Ca1 O1 C6 4_575 . . . 8.2(2) ?
O6 Ca1 O1 C6 . . . . -162.06(16) ?
N1 Ca1 O1 C6 . . . . 13.44(16) ?
Ca1 O2 C6 O1 4_586 . . . 37.1(4) ?
Ca1 O2 C6 C1 4_586 . . . -143.44(16) ?
Ca1 O1 C6 O2 . . . . 170.04(17) ?
Ca1 O1 C6 C1 . . . . -9.4(3) ?
N1 C1 C6 O2 . . . . 173.06(18) ?
C2 C1 C6 O2 . . . . -6.1(3) ?
N1 C1 C6 O1 . . . . -7.5(3) ?
C2 C1 C6 O1 . . . . 173.34(19) ?
